data_4071726
loop_
_publ_author_name
'Bar, Arun Kumar'
'Chakrabarty, Rajesh'
'Mukherjee, Partha Sarathi'

_publ_section_title
;
 Unusual Hydrogenation of Fumarate Anion Followed by Metal&#x2212;Carbon
 Bond Formation: Synthesis and Characterization of Two Metallochelates
;
_journal_issue 15
_journal_name_full Organometallics
_journal_page_first 3806
_journal_paper_doi 10.1021/om800341p
_journal_volume 27
_journal_year 2008
_chemical_formula_moiety 'C38 H32 Fe O4 P2 Pt'
_chemical_formula_sum 'C38 H32 Fe O4 P2 Pt'
_chemical_formula_weight 865.52
_chemical_name_systematic
;
 ?
;
_space_group_IT_number 2
_symmetry_cell_setting triclinic
_symmetry_space_group_name_Hall '-P 1'
_symmetry_space_group_name_H-M 'P -1'
_atom_sites_solution_hydrogens geom
_atom_sites_solution_primary direct
_atom_sites_solution_secondary difmap
_audit_creation_method SHELXL-97
_cell_angle_alpha 84.819(6)
_cell_angle_beta 72.969(6)
_cell_angle_gamma 73.107(5)
_cell_formula_units_Z 2
_cell_length_a 10.562(3)
_cell_length_b 10.742(3)
_cell_length_c 15.340(4)
_cell_measurement_temperature 293(2)
_cell_measurement_theta_max 25.0
_cell_measurement_theta_min 1.4
_cell_volume 1592.3(8)
_computing_cell_refinement 'Bruker SMART'
_computing_data_collection 'Bruker SMART'
_computing_data_reduction 'Bruker SAINT'
_computing_molecular_graphics 'ORTEP-3 for Windows (Farrugia, 1997)'
_computing_publication_material 'WinGX (Farrugia, 1999)'
_computing_structure_refinement 'SHELXL97 (Sheldrick, 1997)'
_computing_structure_solution 'SHELXS97 (Sheldrick, 1990)'
_diffrn_ambient_temperature 293(2)
_diffrn_measured_fraction_theta_full 0.986
_diffrn_measured_fraction_theta_max 0.986
_diffrn_measurement_device_type 'CCD area detector'
_diffrn_measurement_method 'phi and omega scans'
_diffrn_radiation_monochromator graphite
_diffrn_radiation_source 'fine-focus sealed tube'
_diffrn_radiation_type MoK\a
_diffrn_radiation_wavelength 0.71073
_diffrn_reflns_av_R_equivalents 0.0719
_diffrn_reflns_av_sigmaI/netI 0.1113
_diffrn_reflns_limit_h_max 12
_diffrn_reflns_limit_h_min -12
_diffrn_reflns_limit_k_max 12
_diffrn_reflns_limit_k_min -12
_diffrn_reflns_limit_l_max 16
_diffrn_reflns_limit_l_min -18
_diffrn_reflns_number 9044
_diffrn_reflns_theta_full 25.00
_diffrn_reflns_theta_max 25.00
_diffrn_reflns_theta_min 1.39
_exptl_absorpt_coefficient_mu 4.986
_exptl_absorpt_correction_T_max 0.2743
_exptl_absorpt_correction_T_min 0.1982
_exptl_absorpt_correction_type empirical
_exptl_absorpt_process_details SADABS
_exptl_crystal_colour 'reddish orange'
_exptl_crystal_density_diffrn 1.805
_exptl_crystal_density_method 'not measured'
_exptl_crystal_description 'rectangular block'
_exptl_crystal_F_000 852
_exptl_crystal_size_max 0.48
_exptl_crystal_size_mid 0.38
_exptl_crystal_size_min 0.35
_refine_diff_density_max 14.153
_refine_diff_density_min -4.499
_refine_diff_density_rms 0.582
_refine_ls_extinction_method none
_refine_ls_goodness_of_fit_ref 1.116
_refine_ls_hydrogen_treatment constr
_refine_ls_matrix_type full
_refine_ls_number_parameters 315
_refine_ls_number_reflns 5528
_refine_ls_number_restraints 0
_refine_ls_restrained_S_all 1.116
_refine_ls_R_factor_all 0.1618
_refine_ls_R_factor_gt 0.1491
_refine_ls_shift/su_max 0.000
_refine_ls_shift/su_mean 0.000
_refine_ls_structure_factor_coef Fsqd
_refine_ls_weighting_details 'calc w=1/[\s^2^(Fo^2^)+(0.0000P)^2^+523.3745P] where P=(Fo^2^+2Fc^2^)/3'
_refine_ls_weighting_scheme calc
_refine_ls_wR_factor_gt 0.3901
_refine_ls_wR_factor_ref 0.3953
_reflns_number_gt 4526
_reflns_number_total 5528
_reflns_threshold_expression >2sigma(I)
_cod_data_source_file om800341p-file001.cif
_cod_data_source_block complex-2b
_cod_original_cell_volume 1592.3(7)
_cod_database_code 4071726

loop_
_symmetry_equiv_pos_as_xyz
'x, y, z'
'-x, -y, -z'

loop_
_atom_site_label
_atom_site_type_symbol
_atom_site_fract_x
_atom_site_fract_y
_atom_site_fract_z
_atom_site_U_iso_or_equiv
_atom_site_adp_type
_atom_site_occupancy
_atom_site_symmetry_multiplicity
_atom_site_calc_flag
_atom_site_refinement_flags
Pt1 Pt 0.98163(14) 0.58268(12) 0.74389(9) 0.0132(4) Uani 1 1 d .
Fe1 Fe 0.7847(5) 0.9733(5) 0.6835(4) 0.0199(11) Uani 1 1 d .
P1 P 0.7575(9) 0.6885(8) 0.7832(6) 0.0147(17) Uani 1 1 d .
P2 P 1.0631(8) 0.7643(8) 0.7383(6) 0.0132(17) Uani 1 1 d .
O1 O 1.178(3) 0.467(3) 0.7276(18) 0.029(6) Uiso 1 1 d .
O2 O 1.313(3) 0.265(2) 0.7227(17) 0.024(5) Uiso 1 1 d .
O3 O 0.857(3) 0.487(3) 0.5960(19) 0.028(6) Uani 1 1 d .
O4 O 1.086(3) 0.396(3) 0.5618(18) 0.030(6) Uani 1 1 d .
C1 C 0.957(4) 0.926(3) 0.721(3) 0.031(10) Uani 1 1 d .
C2 C 0.850(4) 1.002(3) 0.790(2) 0.019(7) Uiso 1 1 d .
H2 H 0.8183 0.9769 0.8504 0.023 Uiso 1 1 calc R
C3 C 0.797(4) 1.130(4) 0.748(3) 0.035(9) Uiso 1 1 d .
H3 H 0.7279 1.2014 0.7767 0.041 Uiso 1 1 calc R
C4 C 0.874(4) 1.122(4) 0.653(3) 0.025(8) Uiso 1 1 d .
H4 H 0.8591 1.1855 0.6089 0.030 Uiso 1 1 calc R
C5 C 0.975(4) 1.002(3) 0.640(3) 0.030(9) Uani 1 1 d .
H5 H 1.0442 0.9765 0.5859 0.035 Uiso 1 1 calc R
C6 C 0.711(4) 0.822(3) 0.707(2) 0.021(7) Uiso 1 1 d .
C7 C 0.596(4) 0.937(3) 0.730(2) 0.022(8) Uiso 1 1 d .
H7 H 0.5303 0.9552 0.7859 0.026 Uiso 1 1 calc R
C8 C 0.601(3) 1.015(3) 0.653(2) 0.021(8) Uani 1 1 d .
H8 H 0.5446 1.0991 0.6499 0.025 Uiso 1 1 calc R
C9 C 0.710(4) 0.943(4) 0.578(2) 0.025(8) Uani 1 1 d .
H9 H 0.7327 0.9705 0.5174 0.030 Uiso 1 1 calc R
C10 C 0.775(4) 0.825(3) 0.612(2) 0.018(7) Uani 1 1 d .
H10 H 0.8480 0.7603 0.5786 0.022 Uiso 1 1 calc R
C11 C 1.217(3) 0.748(3) 0.637(3) 0.020(7) Uani 1 1 d .
C12 C 1.231(4) 0.669(3) 0.571(2) 0.023(8) Uani 1 1 d .
H12 H 1.1641 0.6261 0.5769 0.028 Uiso 1 1 calc R
C13 C 1.343(4) 0.648(4) 0.492(3) 0.029(9) Uani 1 1 d .
H13 H 1.3503 0.5960 0.4450 0.035 Uiso 1 1 calc R
C14 C 1.443(4) 0.711(4) 0.489(3) 0.034(10) Uani 1 1 d .
H14 H 1.5207 0.6997 0.4392 0.040 Uiso 1 1 calc R
C15 C 1.429(4) 0.791(4) 0.561(3) 0.030(9) Uani 1 1 d .
H15 H 1.4952 0.8336 0.5584 0.036 Uiso 1 1 calc R
C16 C 1.313(4) 0.806(4) 0.634(2) 0.027(8) Uani 1 1 d .
H16 H 1.3018 0.8581 0.6829 0.032 Uiso 1 1 calc R
C17 C 1.121(3) 0.779(3) 0.837(2) 0.018(7) Uiso 1 1 d .
C18 C 1.154(5) 0.666(4) 0.892(3) 0.037(11) Uani 1 1 d .
H18 H 1.1488 0.5872 0.8758 0.044 Uiso 1 1 calc R
C19 C 1.191(4) 0.672(4) 0.965(3) 0.037(10) Uani 1 1 d .
H19 H 1.2128 0.5976 0.9998 0.044 Uiso 1 1 calc R
C20 C 1.200(4) 0.794(4) 0.992(3) 0.038(11) Uani 1 1 d .
H20 H 1.2295 0.7968 1.0433 0.045 Uiso 1 1 calc R
C21 C 1.163(5) 0.904(4) 0.943(3) 0.040(11) Uani 1 1 d .
H21 H 1.1631 0.9840 0.9624 0.048 Uiso 1 1 calc R
C22 C 1.127(4) 0.898(4) 0.866(3) 0.032(9) Uiso 1 1 d .
H22 H 1.1065 0.9730 0.8319 0.039 Uiso 1 1 calc R
C23 C 0.702(4) 0.748(3) 0.898(2) 0.022(8) Uani 1 1 d .
C24 C 0.568(4) 0.811(3) 0.943(3) 0.024(8) Uani 1 1 d .
H24 H 0.5005 0.8273 0.9124 0.029 Uiso 1 1 calc R
C25 C 0.532(4) 0.852(4) 1.033(3) 0.026(8) Uiso 1 1 d .
H25 H 0.4404 0.8949 1.0619 0.032 Uiso 1 1 calc R
C26 C 0.631(5) 0.828(4) 1.079(3) 0.035(10) Uani 1 1 d .
H26 H 0.6073 0.8610 1.1380 0.042 Uiso 1 1 calc R
C27 C 0.761(5) 0.758(4) 1.040(3) 0.035(10) Uani 1 1 d .
H27 H 0.8251 0.7364 1.0734 0.042 Uiso 1 1 calc R
C28 C 0.802(4) 0.718(4) 0.949(2) 0.027(9) Uani 1 1 d .
H28 H 0.8925 0.6722 0.9223 0.032 Uiso 1 1 calc R
C29 C 0.6377(16) 0.5927(13) 0.7911(13) 0.020(7) Uiso 1 1 d G
C30 C 0.5741(17) 0.5982(17) 0.7227(12) 0.041(11) Uiso 1 1 d G
H30 H 0.5912 0.6526 0.6726 0.049 Uiso 1 1 calc R
C31 C 0.4851(16) 0.522(2) 0.7293(12) 0.014(6) Uiso 1 1 d G
H31 H 0.4425 0.5261 0.6836 0.016 Uiso 1 1 calc R
C32 C 0.4596(16) 0.4411(18) 0.8043(14) 0.026(8) Uani 1 1 d G
H32 H 0.4000 0.3904 0.8087 0.031 Uiso 1 1 calc R
C33 C 0.5232(17) 0.4355(19) 0.8727(11) 0.019(7) Uani 1 1 d G
H33 H 0.5062 0.3811 0.9228 0.022 Uiso 1 1 calc R
C34 C 0.6123(17) 0.5113(18) 0.8660(9) 0.022(8) Uani 1 1 d G
H34 H 0.6548 0.5076 0.9118 0.026 Uiso 1 1 calc R
C35 C 0.9477(14) 0.406(3) 0.7207(18) 0.013(6) Uiso 1 1 d R
H35 H 0.8575 0.3942 0.7547 0.015 Uiso 1 1 calc R
C36 C 0.970(4) 0.426(3) 0.619(2) 0.018(7) Uiso 1 1 d .
C37 C 1.197(4) 0.334(4) 0.728(3) 0.025(8) Uiso 1 1 d .
C38 C 1.071(3) 0.304(3) 0.739(2) 0.013(6) Uiso 1 1 d .
H38A H 1.0418 0.2735 0.8009 0.015 Uiso 1 1 calc R
H38B H 1.0911 0.2308 0.6993 0.015 Uiso 1 1 calc R

loop_
_atom_site_aniso_label
_atom_site_aniso_U_11
_atom_site_aniso_U_22
_atom_site_aniso_U_33
_atom_site_aniso_U_23
_atom_site_aniso_U_13
_atom_site_aniso_U_12
Pt1 0.0147(7) 0.0103(6) 0.0152(7) -0.0058(4) -0.0040(5) -0.0027(4)
Fe1 0.019(3) 0.016(2) 0.026(3) -0.006(2) -0.006(2) -0.005(2)
P1 0.014(4) 0.010(4) 0.017(4) -0.008(3) -0.001(3) 0.000(3)
P2 0.013(4) 0.009(4) 0.019(4) -0.003(3) -0.005(3) -0.003(3)
O3 0.019(13) 0.032(15) 0.039(16) -0.003(12) -0.021(12) -0.003(11)
O4 0.027(15) 0.030(15) 0.029(15) -0.021(12) -0.006(12) 0.001(12)
C1 0.05(2) 0.009(17) 0.020(19) -0.009(14) 0.015(17) 0.000(16)
C5 0.03(2) 0.015(18) 0.04(2) -0.012(17) -0.014(19) -0.002(16)
C8 0.012(16) 0.020(18) 0.024(19) -0.009(15) 0.008(14) -0.003(14)
C9 0.03(2) 0.03(2) 0.014(18) 0.005(15) -0.008(15) -0.004(17)
C10 0.03(2) 0.007(15) 0.013(16) -0.006(12) -0.007(15) -0.005(14)
C11 0.013(17) 0.020(18) 0.03(2) 0.007(15) -0.013(15) -0.008(14)
C12 0.015(17) 0.016(17) 0.025(19) 0.009(15) 0.011(15) -0.002(14)
C13 0.03(2) 0.018(19) 0.03(2) -0.004(16) 0.000(17) -0.004(16)
C14 0.018(19) 0.05(3) 0.03(2) 0.008(19) -0.008(17) -0.004(18)
C15 0.017(19) 0.03(2) 0.04(2) 0.011(18) -0.009(17) -0.003(16)
C16 0.04(2) 0.03(2) 0.017(18) -0.004(15) -0.008(17) -0.016(18)
C18 0.07(3) 0.018(19) 0.04(2) -0.005(17) -0.03(2) -0.007(19)
C19 0.04(2) 0.04(2) 0.05(3) 0.02(2) -0.03(2) -0.017(19)
C20 0.04(2) 0.04(3) 0.05(3) -0.02(2) -0.03(2) -0.01(2)
C21 0.04(2) 0.04(3) 0.05(3) -0.02(2) -0.01(2) -0.02(2)
C23 0.03(2) 0.021(18) 0.011(17) -0.003(14) 0.010(15) -0.019(16)
C24 0.023(19) 0.005(15) 0.04(2) -0.004(15) 0.000(17) -0.005(14)
C26 0.05(3) 0.02(2) 0.02(2) -0.014(16) 0.017(18) -0.014(18)
C27 0.05(3) 0.05(3) 0.012(18) -0.004(18) -0.006(18) -0.02(2)
C28 0.03(2) 0.04(2) 0.021(19) -0.013(16) 0.003(16) -0.024(18)
C32 0.03(2) 0.03(2) 0.03(2) -0.006(16) -0.010(17) -0.012(16)
C33 0.024(18) 0.016(17) 0.013(17) 0.000(13) -0.003(14) -0.004(14)
C34 0.04(2) 0.016(17) 0.017(18) -0.002(14) -0.009(16) -0.012(16)

loop_
_atom_type_symbol
_atom_type_description
_atom_type_scat_dispersion_real
_atom_type_scat_dispersion_imag
_atom_type_scat_source
C C 0.0033 0.0016 'International Tables Vol C Tables 4.2.6.8 and 6.1.1.4'
H H 0.0000 0.0000 'International Tables Vol C Tables 4.2.6.8 and 6.1.1.4'
O O 0.0106 0.0060 'International Tables Vol C Tables 4.2.6.8 and 6.1.1.4'
P P 0.1023 0.0942 'International Tables Vol C Tables 4.2.6.8 and 6.1.1.4'
Fe Fe 0.3463 0.8444 'International Tables Vol C Tables 4.2.6.8 and 6.1.1.4'
Pt Pt -1.7033 8.3905 'International Tables Vol C Tables 4.2.6.8 and 6.1.1.4'

loop_
_geom_angle_atom_site_label_1
_geom_angle_atom_site_label_2
_geom_angle_atom_site_label_3
_geom_angle
O1 Pt1 C35 82.3(9)
O1 Pt1 P1 170.1(8)
C35 Pt1 P1 93.6(4)
O1 Pt1 P2 88.7(8)
C35 Pt1 P2 166.3(6)
P1 Pt1 P2 96.8(3)
C6 Fe1 C1 107.9(15)
C6 Fe1 C2 110.4(14)
C1 Fe1 C2 41.1(14)
C6 Fe1 C5 136.0(15)
C1 Fe1 C5 41.4(16)
C2 Fe1 C5 68.8(15)
C6 Fe1 C4 175.9(15)
C1 Fe1 C4 70.2(15)
C2 Fe1 C4 70.7(15)
C5 Fe1 C4 40.3(14)
C6 Fe1 C8 69.2(14)
C1 Fe1 C8 176.0(15)
C2 Fe1 C8 136.7(14)
C5 Fe1 C8 142.6(16)
C4 Fe1 C8 112.9(15)
C6 Fe1 C7 42.1(14)
C1 Fe1 C7 136.7(15)
C2 Fe1 C7 110.3(14)
C5 Fe1 C7 177.8(15)
C4 Fe1 C7 141.7(15)
C8 Fe1 C7 39.3(14)
C6 Fe1 C10 41.2(14)
C1 Fe1 C10 111.3(14)
C2 Fe1 C10 140.5(14)
C5 Fe1 C10 110.6(15)
C4 Fe1 C10 135.7(15)
C8 Fe1 C10 68.5(14)
C7 Fe1 C10 68.6(14)
C6 Fe1 C3 142.6(16)
C1 Fe1 C3 69.9(16)
C2 Fe1 C3 42.7(15)
C5 Fe1 C3 67.6(16)
C4 Fe1 C3 40.6(16)
C8 Fe1 C3 110.6(15)
C7 Fe1 C3 113.3(16)
C10 Fe1 C3 176.0(15)
C6 Fe1 C9 68.0(15)
C1 Fe1 C9 140.7(14)
C2 Fe1 C9 177.7(15)
C5 Fe1 C9 113.5(16)
C4 Fe1 C9 111.1(15)
C8 Fe1 C9 41.4(14)
C7 Fe1 C9 67.4(15)
C10 Fe1 C9 39.2(14)
C3 Fe1 C9 137.7(16)
C23 P1 C6 109.6(17)
C23 P1 C29 100.4(13)
C6 P1 C29 104.5(13)
C23 P1 Pt1 110.8(13)
C6 P1 Pt1 113.6(12)
C29 P1 Pt1 116.9(6)
C1 P2 C17 105.0(18)
C1 P2 C11 101.7(16)
C17 P2 C11 106.1(15)
C1 P2 Pt1 120.6(15)
C17 P2 Pt1 113.8(11)
C11 P2 Pt1 108.1(11)
C37 O1 Pt1 117(2)
C2 C1 C5 109(3)
C2 C1 P2 124(3)
C5 C1 P2 127(3)
C2 C1 Fe1 71(2)
C5 C1 Fe1 71(2)
P2 C1 Fe1 128(2)
C1 C2 C3 106(3)
C1 C2 Fe1 68(2)
C3 C2 Fe1 70(2)
C1 C2 H2 126.8
C3 C2 H2 126.8
Fe1 C2 H2 126.7
C4 C3 C2 107(3)
C4 C3 Fe1 68(2)
C2 C3 Fe1 67(2)
C4 C3 H3 126.6
C2 C3 H3 126.6
Fe1 C3 H3 130.0
C5 C4 C3 108(4)
C5 C4 Fe1 70(2)
C3 C4 Fe1 71(2)
C5 C4 H4 126.1
C3 C4 H4 126.1
Fe1 C4 H4 124.5
C4 C5 C1 110(4)
C4 C5 Fe1 70(2)
C1 C5 Fe1 67(3)
C4 C5 H5 125.0
C1 C5 H5 125.0
Fe1 C5 H5 129.3
C10 C6 C7 108(3)
C10 C6 P1 125(3)
C7 C6 P1 126(3)
C10 C6 Fe1 73(2)
C7 C6 Fe1 72(2)
P1 C6 Fe1 124.5(19)
C8 C7 C6 108(3)
C8 C7 Fe1 70(2)
C6 C7 Fe1 66(2)
C8 C7 H7 126.2
C6 C7 H7 126.2
Fe1 C7 H7 129.6
C7 C8 C9 108(3)
C7 C8 Fe1 71(2)
C9 C8 Fe1 71(2)
C7 C8 H8 126.1
C9 C8 H8 126.1
Fe1 C8 H8 124.1
C10 C9 C8 108(3)
C10 C9 Fe1 69(2)
C8 C9 Fe1 68(2)
C10 C9 H9 126.0
C8 C9 H9 126.0
Fe1 C9 H9 128.7
C9 C10 C6 108(3)
C9 C10 Fe1 72(2)
C6 C10 Fe1 65.9(19)
C9 C10 H10 126.0
C6 C10 H10 126.0
Fe1 C10 H10 127.8
C16 C11 C12 121(4)
C16 C11 P2 121(3)
C12 C11 P2 118(3)
C11 C12 C13 122(4)
C11 C12 H12 118.8
C13 C12 H12 118.8
C12 C13 C14 116(4)
C12 C13 H13 122.0
C14 C13 H13 122.0
C15 C14 C13 121(4)
C15 C14 H14 119.5
C13 C14 H14 119.5
C16 C15 C14 118(4)
C16 C15 H15 121.0
C14 C15 H15 121.0
C11 C16 C15 121(4)
C11 C16 H16 119.3
C15 C16 H16 119.3
C22 C17 C18 117(3)
C22 C17 P2 124(3)
C18 C17 P2 119(3)
C19 C18 C17 121(4)
C19 C18 H18 119.4
C17 C18 H18 119.4
C18 C19 C20 120(4)
C18 C19 H19 119.8
C20 C19 H19 119.8
C21 C20 C19 120(4)
C21 C20 H20 120.2
C19 C20 H20 120.2
C22 C21 C20 120(4)
C22 C21 H21 120.0
C20 C21 H21 120.0
C21 C22 C17 121(4)
C21 C22 H22 119.4
C17 C22 H22 119.4
C24 C23 C28 118(3)
C24 C23 P1 124(3)
C28 C23 P1 118(3)
C23 C24 C25 121(4)
C23 C24 H24 119.4
C25 C24 H24 119.4
C26 C25 C24 120(4)
C26 C25 H25 119.9
C24 C25 H25 119.9
C27 C26 C25 120(4)
C27 C26 H26 120.0
C25 C26 H26 120.0
C26 C27 C28 121(4)
C26 C27 H27 119.5
C28 C27 H27 119.5
C27 C28 C23 120(4)
C27 C28 H28 120.2
C23 C28 H28 120.2
C30 C29 C34 120.0
C30 C29 P1 121.0(11)
C34 C29 P1 119.0(11)
C31 C30 C29 120.0
C31 C30 H30 120.0
C29 C30 H30 120.0
C30 C31 C32 120.0
C30 C31 H31 120.0
C32 C31 H31 120.0
C33 C32 C31 120.0
C33 C32 H32 120.0
C31 C32 H32 120.0
C32 C33 C34 120.0
C32 C33 H33 120.0
C34 C33 H33 120.0
C33 C34 C29 120.0
C33 C34 H34 120.0
C29 C34 H34 120.0
C36 C35 C38 110(2)
C36 C35 Pt1 95.3(18)
C38 C35 Pt1 103.2(16)
C36 C35 H35 115.4
C38 C35 H35 115.4
Pt1 C35 H35 115.4
O4 C36 O3 122(3)
O4 C36 C35 124(3)
O3 C36 C35 114(3)
O2 C37 O1 117(3)
O2 C37 C38 132(4)
O1 C37 C38 112(3)
C37 C38 C35 121(3)
C37 C38 H38A 107.1
C35 C38 H38A 107.1
C37 C38 H38B 107.1
C35 C38 H38B 107.1
H38A C38 H38B 106.8

loop_
_geom_bond_atom_site_label_1
_geom_bond_atom_site_label_2
_geom_bond_distance
Pt1 O1 2.04(3)
Pt1 C35 2.11(3)
Pt1 P1 2.232(8)
Pt1 P2 2.336(8)
Fe1 C6 1.96(4)
Fe1 C1 1.98(5)
Fe1 C2 2.03(4)
Fe1 C5 2.03(4)
Fe1 C4 2.04(4)
Fe1 C8 2.04(4)
Fe1 C7 2.05(4)
Fe1 C10 2.05(3)
Fe1 C3 2.08(4)
Fe1 C9 2.09(4)
P1 C23 1.80(3)
P1 C6 1.82(4)
P1 C29 1.822(16)
P2 C1 1.82(4)
P2 C17 1.83(3)
P2 C11 1.87(4)
O1 C37 1.39(5)
O2 C37 1.22(4)
O3 C36 1.31(4)
O4 C36 1.25(4)
C1 C2 1.41(5)
C1 C5 1.42(6)
C2 C3 1.50(5)
C2 H2 0.9300
C3 C4 1.43(6)
C3 H3 0.9300
C4 C5 1.40(5)
C4 H4 0.9300
C5 H5 0.9300
C6 C10 1.41(5)
C6 C7 1.44(5)
C7 C8 1.38(5)
C7 H7 0.9300
C8 C9 1.46(5)
C8 H8 0.9300
C9 C10 1.39(5)
C9 H9 0.9300
C10 H10 0.9300
C11 C16 1.33(5)
C11 C12 1.33(5)
C12 C13 1.40(5)
C12 H12 0.9300
C13 C14 1.40(6)
C13 H13 0.9300
C14 C15 1.40(6)
C14 H14 0.9300
C15 C16 1.39(5)
C15 H15 0.9300
C16 H16 0.9300
C17 C22 1.42(5)
C17 C18 1.43(5)
C18 C19 1.30(6)
C18 H18 0.9300
C19 C20 1.44(6)
C19 H19 0.9300
C20 C21 1.37(6)
C20 H20 0.9300
C21 C22 1.35(6)
C21 H21 0.9300
C22 H22 0.9300
C23 C24 1.38(5)
C23 C28 1.44(6)
C24 C25 1.40(5)
C24 H24 0.9300
C25 C26 1.38(6)
C25 H25 0.9300
C26 C27 1.35(6)
C26 H26 0.9300
C27 C28 1.40(5)
C27 H27 0.9300
C28 H28 0.9300
C29 C30 1.3900
C29 C34 1.3900
C30 C31 1.3900
C30 H30 0.9300
C31 C32 1.3900
C31 H31 0.9300
C32 C33 1.3900
C32 H32 0.9300
C33 C34 1.3900
C33 H33 0.9300
C34 H34 0.9300
C35 C36 1.51(4)
C35 C38 1.51(4)
C35 H35 0.9800
C37 C38 1.42(5)
C38 H38A 0.9700
C38 H38B 0.9700

loop_
_geom_torsion_atom_site_label_1
_geom_torsion_atom_site_label_2
_geom_torsion_atom_site_label_3
_geom_torsion_atom_site_label_4
_geom_torsion
O1 Pt1 P1 C23 54(5)
C35 Pt1 P1 C23 119.3(14)
P2 Pt1 P1 C23 -69.6(12)
O1 Pt1 P1 C6 178(5)
C35 Pt1 P1 C6 -116.8(15)
P2 Pt1 P1 C6 54.3(13)
O1 Pt1 P1 C29 -60(5)
C35 Pt1 P1 C29 5.1(9)
P2 Pt1 P1 C29 176.2(8)
O1 Pt1 P2 C1 165.1(16)
C35 Pt1 P2 C1 116(3)
P1 Pt1 P2 C1 -23.0(14)
O1 Pt1 P2 C17 -68.7(14)
C35 Pt1 P2 C17 -118(3)
P1 Pt1 P2 C17 103.1(12)
O1 Pt1 P2 C11 48.9(13)
C35 Pt1 P2 C11 0(3)
P1 Pt1 P2 C11 -139.3(11)
C35 Pt1 O1 C37 -12(2)
P1 Pt1 O1 C37 54(6)
P2 Pt1 O1 C37 178(2)
C17 P2 C1 C2 -50(4)
C11 P2 C1 C2 -160(4)
Pt1 P2 C1 C2 80(4)
C17 P2 C1 C5 124(4)
C11 P2 C1 C5 14(4)
Pt1 P2 C1 C5 -106(4)
C17 P2 C1 Fe1 -142(2)
C11 P2 C1 Fe1 108(2)
Pt1 P2 C1 Fe1 -12(3)
C6 Fe1 C1 C2 -101(2)
C5 Fe1 C1 C2 118(3)
C4 Fe1 C1 C2 83(2)
C8 Fe1 C1 C2 -58(21)
C7 Fe1 C1 C2 -63(3)
C10 Fe1 C1 C2 -144(2)
C3 Fe1 C1 C2 40(2)
C9 Fe1 C1 C2 -178(2)
C6 Fe1 C1 C5 141(2)
C2 Fe1 C1 C5 -118(3)
C4 Fe1 C1 C5 -35(2)
C8 Fe1 C1 C5 -176(19)
C7 Fe1 C1 C5 178(2)
C10 Fe1 C1 C5 97(2)
C3 Fe1 C1 C5 -79(2)
C9 Fe1 C1 C5 64(3)
C6 Fe1 C1 P2 19(3)
C2 Fe1 C1 P2 119(3)
C5 Fe1 C1 P2 -123(3)
C4 Fe1 C1 P2 -158(3)
C8 Fe1 C1 P2 61(21)
C7 Fe1 C1 P2 56(3)
C10 Fe1 C1 P2 -25(3)
C3 Fe1 C1 P2 159(3)
C9 Fe1 C1 P2 -58(4)
C5 C1 C2 C3 2(5)
P2 C1 C2 C3 177(3)
Fe1 C1 C2 C3 -60(3)
C5 C1 C2 Fe1 62(3)
P2 C1 C2 Fe1 -123(3)
C6 Fe1 C2 C1 94(2)
C5 Fe1 C2 C1 -39(2)
C4 Fe1 C2 C1 -82(2)
C8 Fe1 C2 C1 175(2)
C7 Fe1 C2 C1 139(2)
C10 Fe1 C2 C1 58(3)
C3 Fe1 C2 C1 -118(3)
C9 Fe1 C2 C1 139(35)
C6 Fe1 C2 C3 -148(2)
C1 Fe1 C2 C3 118(3)
C5 Fe1 C2 C3 79(2)
C4 Fe1 C2 C3 36(2)
C8 Fe1 C2 C3 -67(3)
C7 Fe1 C2 C3 -103(2)
C10 Fe1 C2 C3 177(2)
C9 Fe1 C2 C3 -103(36)
C1 C2 C3 C4 2(4)
Fe1 C2 C3 C4 -56(3)
C1 C2 C3 Fe1 58(3)
C6 Fe1 C3 C4 176(2)
C1 Fe1 C3 C4 83(2)
C2 Fe1 C3 C4 121(3)
C5 Fe1 C3 C4 38(2)
C8 Fe1 C3 C4 -102(2)
C7 Fe1 C3 C4 -144(2)
C10 Fe1 C3 C4 -25(24)
C9 Fe1 C3 C4 -63(3)
C6 Fe1 C3 C2 55(3)
C1 Fe1 C3 C2 -38(2)
C5 Fe1 C3 C2 -83(2)
C4 Fe1 C3 C2 -121(3)
C8 Fe1 C3 C2 138(2)
C7 Fe1 C3 C2 95(2)
C10 Fe1 C3 C2 -146(22)
C9 Fe1 C3 C2 177(2)
C2 C3 C4 C5 -5(4)
Fe1 C3 C4 C5 -60(3)
C2 C3 C4 Fe1 56(3)
C6 Fe1 C4 C5 -26(23)
C1 Fe1 C4 C5 36(2)
C2 Fe1 C4 C5 80(2)
C8 Fe1 C4 C5 -147(2)
C7 Fe1 C4 C5 178(2)
C10 Fe1 C4 C5 -64(3)
C3 Fe1 C4 C5 118(3)
C9 Fe1 C4 C5 -102(2)
C6 Fe1 C4 C3 -144(21)
C1 Fe1 C4 C3 -82(2)
C2 Fe1 C4 C3 -38(2)
C5 Fe1 C4 C3 -118(3)
C8 Fe1 C4 C3 95(2)
C7 Fe1 C4 C3 60(3)
C10 Fe1 C4 C3 178(2)
C9 Fe1 C4 C3 140(2)
C3 C4 C5 C1 6(5)
Fe1 C4 C5 C1 -55(3)
C3 C4 C5 Fe1 61(3)
C2 C1 C5 C4 -5(5)
P2 C1 C5 C4 -180(3)
Fe1 C1 C5 C4 57(3)
C2 C1 C5 Fe1 -62(3)
P2 C1 C5 Fe1 124(4)
C6 Fe1 C5 C4 177(2)
C1 Fe1 C5 C4 -123(3)
C2 Fe1 C5 C4 -85(2)
C8 Fe1 C5 C4 56(3)
C7 Fe1 C5 C4 -152(39)
C10 Fe1 C5 C4 138(2)
C3 Fe1 C5 C4 -39(2)
C9 Fe1 C5 C4 95(2)
C6 Fe1 C5 C1 -59(3)
C2 Fe1 C5 C1 38(2)
C4 Fe1 C5 C1 123(3)
C8 Fe1 C5 C1 180(2)
C7 Fe1 C5 C1 -29(41)
C10 Fe1 C5 C1 -99(2)
C3 Fe1 C5 C1 85(2)
C9 Fe1 C5 C1 -142(2)
C23 P1 C6 C10 157(3)
C29 P1 C6 C10 -96(3)
Pt1 P1 C6 C10 32(3)
C23 P1 C6 C7 -29(4)
C29 P1 C6 C7 78(3)
Pt1 P1 C6 C7 -153(3)
C23 P1 C6 Fe1 64(3)
C29 P1 C6 Fe1 171.1(18)
Pt1 P1 C6 Fe1 -60(2)
C1 Fe1 C6 C10 -102(2)
C2 Fe1 C6 C10 -146(2)
C5 Fe1 C6 C10 -65(3)
C4 Fe1 C6 C10 -41(22)
C8 Fe1 C6 C10 81(2)
C7 Fe1 C6 C10 116(3)
C3 Fe1 C6 C10 178(2)
C9 Fe1 C6 C10 36(2)
C1 Fe1 C6 C7 142(2)
C2 Fe1 C6 C7 98(2)
C5 Fe1 C6 C7 178(2)
C4 Fe1 C6 C7 -158(21)
C8 Fe1 C6 C7 -35(2)
C10 Fe1 C6 C7 -116(3)
C3 Fe1 C6 C7 62(3)
C9 Fe1 C6 C7 -80(2)
C1 Fe1 C6 P1 19(3)
C2 Fe1 C6 P1 -24(3)
C5 Fe1 C6 P1 56(3)
C4 Fe1 C6 P1 80(22)
C8 Fe1 C6 P1 -158(3)
C7 Fe1 C6 P1 -122(3)
C10 Fe1 C6 P1 121(3)
C3 Fe1 C6 P1 -61(4)
C9 Fe1 C6 P1 157(3)
C10 C6 C7 C8 -7(4)
P1 C6 C7 C8 178(3)
Fe1 C6 C7 C8 58(3)
C10 C6 C7 Fe1 -65(2)
P1 C6 C7 Fe1 120(3)
C6 Fe1 C7 C8 -121(3)
C1 Fe1 C7 C8 179(2)
C2 Fe1 C7 C8 141(2)
C5 Fe1 C7 C8 -152(39)
C4 Fe1 C7 C8 56(3)
C10 Fe1 C7 C8 -82(2)
C3 Fe1 C7 C8 94(2)
C9 Fe1 C7 C8 -39(2)
C1 Fe1 C7 C6 -59(3)
C2 Fe1 C7 C6 -98(2)
C5 Fe1 C7 C6 -31(41)
C4 Fe1 C7 C6 178(2)
C8 Fe1 C7 C6 121(3)
C10 Fe1 C7 C6 39(2)
C3 Fe1 C7 C6 -144(2)
C9 Fe1 C7 C6 82(2)
C6 C7 C8 C9 7(4)
Fe1 C7 C8 C9 61(3)
C6 C7 C8 Fe1 -55(2)
C6 Fe1 C8 C7 38(2)
C1 Fe1 C8 C7 -6(21)
C2 Fe1 C8 C7 -60(3)
C5 Fe1 C8 C7 178(2)
C4 Fe1 C8 C7 -146(2)
C10 Fe1 C8 C7 82(2)
C3 Fe1 C8 C7 -102(2)
C9 Fe1 C8 C7 118(3)
C6 Fe1 C8 C9 -80(2)
C1 Fe1 C8 C9 -124(20)
C2 Fe1 C8 C9 -178(2)
C5 Fe1 C8 C9 61(3)
C4 Fe1 C8 C9 96(2)
C7 Fe1 C8 C9 -118(3)
C10 Fe1 C8 C9 -36(2)
C3 Fe1 C8 C9 140(2)
C7 C8 C9 C10 -4(4)
Fe1 C8 C9 C10 57(3)
C7 C8 C9 Fe1 -61(3)
C6 Fe1 C9 C10 -38(2)
C1 Fe1 C9 C10 54(3)
C2 Fe1 C9 C10 -84(36)
C5 Fe1 C9 C10 94(2)
C4 Fe1 C9 C10 138(2)
C8 Fe1 C9 C10 -121(3)
C7 Fe1 C9 C10 -84(2)
C3 Fe1 C9 C10 176(2)
C6 Fe1 C9 C8 83(2)
C1 Fe1 C9 C8 175(2)
C2 Fe1 C9 C8 37(36)
C5 Fe1 C9 C8 -145(2)
C4 Fe1 C9 C8 -101(2)
C7 Fe1 C9 C8 37(2)
C10 Fe1 C9 C8 121(3)
C3 Fe1 C9 C8 -63(3)
C8 C9 C10 C6 -1(4)
Fe1 C9 C10 C6 56(2)
C8 C9 C10 Fe1 -57(3)
C7 C6 C10 C9 5(4)
P1 C6 C10 C9 180(3)
Fe1 C6 C10 C9 -60(3)
C7 C6 C10 Fe1 64(2)
P1 C6 C10 Fe1 -121(3)
C6 Fe1 C10 C9 120(3)
C1 Fe1 C10 C9 -147(2)
C2 Fe1 C10 C9 176(2)
C5 Fe1 C10 C9 -102(2)
C4 Fe1 C10 C9 -64(3)
C8 Fe1 C10 C9 38(2)
C7 Fe1 C10 C9 80(2)
C3 Fe1 C10 C9 -40(24)
C1 Fe1 C10 C6 93(2)
C2 Fe1 C10 C6 56(3)
C5 Fe1 C10 C6 138(2)
C4 Fe1 C10 C6 176(2)
C8 Fe1 C10 C6 -83(2)
C7 Fe1 C10 C6 -40(2)
C3 Fe1 C10 C6 -160(22)
C9 Fe1 C10 C6 -120(3)
C1 P2 C11 C16 77(3)
C17 P2 C11 C16 -32(4)
Pt1 P2 C11 C16 -155(3)
C1 P2 C11 C12 -107(3)
C17 P2 C11 C12 144(3)
Pt1 P2 C11 C12 21(3)
C16 C11 C12 C13 -3(6)
P2 C11 C12 C13 -179(3)
C11 C12 C13 C14 3(6)
C12 C13 C14 C15 -1(6)
C13 C14 C15 C16 0(6)
C12 C11 C16 C15 2(6)
P2 C11 C16 C15 178(3)
C14 C15 C16 C11 -1(6)
C1 P2 C17 C22 -23(4)
C11 P2 C17 C22 85(3)
Pt1 P2 C17 C22 -157(3)
C1 P2 C17 C18 154(3)
C11 P2 C17 C18 -99(3)
Pt1 P2 C17 C18 20(3)
C22 C17 C18 C19 -1(7)
P2 C17 C18 C19 -178(4)
C17 C18 C19 C20 0(7)
C18 C19 C20 C21 2(7)
C19 C20 C21 C22 -4(7)
C20 C21 C22 C17 3(7)
C18 C17 C22 C21 0(6)
P2 C17 C22 C21 176(3)
C6 P1 C23 C24 57(3)
C29 P1 C23 C24 -53(3)
Pt1 P1 C23 C24 -177(3)
C6 P1 C23 C28 -128(3)
C29 P1 C23 C28 122(3)
Pt1 P1 C23 C28 -2(3)
C28 C23 C24 C25 4(5)
P1 C23 C24 C25 178(3)
C23 C24 C25 C26 0(5)
C24 C25 C26 C27 -5(6)
C25 C26 C27 C28 6(6)
C26 C27 C28 C23 -2(6)
C24 C23 C28 C27 -3(5)
P1 C23 C28 C27 -178(3)
C23 P1 C29 C30 136.8(14)
C6 P1 C29 C30 23.3(14)
Pt1 P1 C29 C30 -103.3(9)
C23 P1 C29 C34 -44.4(16)
C6 P1 C29 C34 -157.9(14)
Pt1 P1 C29 C34 75.5(11)
C34 C29 C30 C31 0.0
P1 C29 C30 C31 178.8(10)
C29 C30 C31 C32 0.0
C30 C31 C32 C33 0.0
C31 C32 C33 C34 0.0
C32 C33 C34 C29 0.0
C30 C29 C34 C33 0.0
P1 C29 C34 C33 -178.8(10)
O1 Pt1 C35 C36 -93.5(16)
P1 Pt1 C35 C36 95.5(14)
P2 Pt1 C35 C36 -44(3)
O1 Pt1 C35 C38 18.3(18)
P1 Pt1 C35 C38 -152.7(16)
P2 Pt1 C35 C38 68(4)
C38 C35 C36 O4 -20(4)
Pt1 C35 C36 O4 86(3)
C38 C35 C36 O3 164(3)
Pt1 C35 C36 O3 -90(3)
Pt1 O1 C37 O2 -177(2)
Pt1 O1 C37 C38 1(4)
O2 C37 C38 C35 -165(4)
O1 C37 C38 C35 18(4)
C36 C35 C38 C37 75(4)
Pt1 C35 C38 C37 -26(3)
